data_4129580
loop_
_publ_author_name
'Cichowicz, Nathan R.'
'Kaplan, Will'
'Khomutnyk, Yaroslav'
'Bhattarai, Bijay'
'Sun, Zhankui'
'Nagorny, Pavel'

_publ_section_title
;
 Concise Enantioselective Synthesis of Oxygenated Steroids via Sequential
 Copper(II)-Catalyzed Michael Addition/Intramolecular Aldol Cyclization
 Reactions.
;
_journal_issue 45
_journal_name_full 'Journal of the American Chemical Society'
_journal_page_first 14341
_journal_page_last 14348
_journal_paper_doi 10.1021/jacs.5b08528
_journal_volume 137
_journal_year 2015
_chemical_absolute_configuration ad
_chemical_formula_moiety 'C21 H28 O5'
_chemical_formula_sum 'C21 H28 O5'
_chemical_formula_weight 360.43
_space_group_IT_number 19
_space_group_name_Hall 'P 2ac 2ab'
_space_group_name_H-M_alt 'P 21 21 21'
_symmetry_cell_setting orthorhombic
_symmetry_space_group_name_H-M 'P 21 21 21'
_atom_sites_solution_hydrogens geom
_atom_sites_solution_primary direct
_atom_sites_solution_secondary difmap
_audit_creation_method SHELXL-97
_cell_angle_alpha 90.00
_cell_angle_beta 90.00
_cell_angle_gamma 90.00
_cell_formula_units_Z 4
_cell_length_a 6.10720(10)
_cell_length_b 13.8815(3)
_cell_length_c 21.5452(15)
_cell_measurement_reflns_used 38673
_cell_measurement_temperature 85(2)
_cell_measurement_theta_max 68.30
_cell_measurement_theta_min 2.00
_cell_volume 1826.54(14)
_computing_cell_refinement 'CrystalClear-SM Expert 2.0 r12'
_computing_data_collection 'CrystalClear-SM Expert 2.0 r12 (Rigaku, 2011)'
_computing_data_reduction 'CrystalClear-SM Expert 2.0 r12'
_computing_molecular_graphics 'Bruker SHELXTL'
_computing_publication_material 'Bruker SHELXTL'
_computing_structure_refinement 'SHELXL-97 (Sheldrick, 1997)'
_computing_structure_solution 'SHELXS-97 (Sheldrick, 1990)'
_diffrn_ambient_temperature 85(2)
_diffrn_detector_area_resol_mean 14.629
_diffrn_measured_fraction_theta_full 0.998
_diffrn_measured_fraction_theta_max 0.998
_diffrn_measurement_device_type 'Rigaku Saturn944+ CCD'
_diffrn_measurement_method \w
_diffrn_radiation_monochromator confocal
_diffrn_radiation_source 'micro-focus rotating anode'
_diffrn_radiation_type CuK\a
_diffrn_radiation_wavelength 1.54178
_diffrn_reflns_av_R_equivalents 0.0472
_diffrn_reflns_av_sigmaI/netI 0.0188
_diffrn_reflns_limit_h_max 7
_diffrn_reflns_limit_h_min -7
_diffrn_reflns_limit_k_max 16
_diffrn_reflns_limit_k_min -16
_diffrn_reflns_limit_l_max 25
_diffrn_reflns_limit_l_min -25
_diffrn_reflns_number 51752
_diffrn_reflns_theta_full 68.23
_diffrn_reflns_theta_max 68.23
_diffrn_reflns_theta_min 3.79
_exptl_absorpt_coefficient_mu 0.750
_exptl_absorpt_correction_T_max 0.9564
_exptl_absorpt_correction_T_min 0.8644
_exptl_absorpt_correction_type multi-scan
_exptl_absorpt_process_details
;
    Higashi, T. (1995). Program for Absorption Correction.
    Rigaku Corporation, Tokyo, Japan.
;
_exptl_crystal_colour colorless
_exptl_crystal_density_diffrn 1.311
_exptl_crystal_density_method 'not measured'
_exptl_crystal_description needle
_exptl_crystal_F_000 776
_exptl_crystal_size_max 0.20
_exptl_crystal_size_mid 0.12
_exptl_crystal_size_min 0.06
_refine_diff_density_max 0.227
_refine_diff_density_min -0.186
_refine_diff_density_rms 0.045
_refine_ls_abs_structure_details 'Flack H D (1983), Acta Cryst. A39, 876-881'
_refine_ls_abs_structure_Flack 0.06(13)
_refine_ls_extinction_coef 0.0061(5)
_refine_ls_extinction_expression Fc^*^=kFc[1+0.001xFc^2^\l^3^/sin(2\q)]^-1/4^
_refine_ls_extinction_method SHELXL
_refine_ls_goodness_of_fit_ref 1.079
_refine_ls_hydrogen_treatment mixed
_refine_ls_matrix_type full
_refine_ls_number_parameters 242
_refine_ls_number_reflns 3337
_refine_ls_number_restraints 0
_refine_ls_restrained_S_all 1.079
_refine_ls_R_factor_all 0.0279
_refine_ls_R_factor_gt 0.0278
_refine_ls_shift/su_max 0.001
_refine_ls_shift/su_mean 0.000
_refine_ls_structure_factor_coef Fsqd
_refine_ls_weighting_details 'calc w=1/[\s^2^(Fo^2^)+(0.0398P)^2^+0.3954P] where P=(Fo^2^+2Fc^2^)/3'
_refine_ls_weighting_scheme calc
_refine_ls_wR_factor_gt 0.0702
_refine_ls_wR_factor_ref 0.0702
_reflns_number_gt 3320
_reflns_number_total 3337
_reflns_threshold_expression >2sigma(I)
_cod_data_source_file ja5b08528_si_003.cif
_cod_data_source_block zs4222
_cod_original_sg_symbol_H-M P2(1)2(1)2(1)
_cod_database_code 4129580

loop_
_symmetry_equiv_pos_as_xyz
'x, y, z'
'-x+1/2, -y, z+1/2'
'-x, y+1/2, -z+1/2'
'x+1/2, -y+1/2, -z'

loop_
_atom_site_label
_atom_site_type_symbol
_atom_site_fract_x
_atom_site_fract_y
_atom_site_fract_z
_atom_site_U_iso_or_equiv
_atom_site_adp_type
_atom_site_occupancy
_atom_site_symmetry_multiplicity
_atom_site_calc_flag
_atom_site_refinement_flags
O1 O 0.07765(14) 0.64768(6) 0.95276(4) 0.01883(19) Uani 1 1 d .
O2 O 0.40691(13) 0.60954(6) 0.91315(4) 0.01449(18) Uani 1 1 d .
O3 O 0.47134(16) 0.39037(8) 0.74248(4) 0.0286(2) Uani 1 1 d .
O4 O -0.1424(2) 0.67006(7) 0.60551(4) 0.0338(3) Uani 1 1 d .
O5 O 0.34607(15) 0.54302(8) 0.67233(4) 0.0250(2) Uani 1 1 d .
H5 H 0.413(4) 0.4919(15) 0.6802(9) 0.045(6) Uiso 1 1 d .
C1 C 0.19346(18) 0.59356(8) 0.92393(5) 0.0124(2) Uani 1 1 d .
C2 C 0.4984(2) 0.69742(8) 0.94037(5) 0.0174(3) Uani 1 1 d .
H2A H 0.6574 0.6887 0.9473 0.021 Uiso 1 1 calc R
H2B H 0.4285 0.7097 0.9811 0.021 Uiso 1 1 calc R
C3 C 0.4616(2) 0.78249(9) 0.89837(7) 0.0276(3) Uani 1 1 d .
H3A H 0.3042 0.7951 0.8948 0.041 Uiso 1 1 calc R
H3B H 0.5220 0.7686 0.8572 0.041 Uiso 1 1 calc R
H3C H 0.5347 0.8393 0.9157 0.041 Uiso 1 1 calc R
C4 C 0.11510(18) 0.49902(8) 0.89439(5) 0.0122(2) Uani 1 1 d .
C5 C -0.08454(19) 0.46174(8) 0.93162(5) 0.0159(2) Uani 1 1 d .
H5A H -0.1982 0.5126 0.9325 0.019 Uiso 1 1 calc R
H5B H -0.1469 0.4052 0.9099 0.019 Uiso 1 1 calc R
C6 C -0.0287(2) 0.43327(9) 0.99821(5) 0.0198(3) Uani 1 1 d .
H6A H 0.0244 0.4905 1.0211 0.024 Uiso 1 1 calc R
H6B H -0.1620 0.4093 1.0193 0.024 Uiso 1 1 calc R
C7 C 0.1466(2) 0.35533(9) 0.99891(6) 0.0218(3) Uani 1 1 d .
H7A H 0.0877 0.2957 0.9800 0.026 Uiso 1 1 calc R
H7B H 0.1880 0.3407 1.0423 0.026 Uiso 1 1 calc R
C8 C 0.3493(2) 0.38829(9) 0.96282(6) 0.0191(3) Uani 1 1 d .
H8A H 0.4219 0.4410 0.9859 0.023 Uiso 1 1 calc R
H8B H 0.4539 0.3340 0.9598 0.023 Uiso 1 1 calc R
C9 C 0.29365(18) 0.42293(8) 0.89841(6) 0.0142(2) Uani 1 1 d .
C10 C 0.3937(2) 0.38644(8) 0.84869(6) 0.0171(3) Uani 1 1 d .
H10 H 0.4848 0.3316 0.8542 0.020 Uiso 1 1 calc R
C11 C 0.37125(19) 0.42581(9) 0.78654(6) 0.0180(3) Uani 1 1 d .
C12 C 0.23431(19) 0.51628(8) 0.77938(5) 0.0139(2) Uani 1 1 d .
H12 H 0.3314 0.5718 0.7902 0.017 Uiso 1 1 calc R
C13 C 0.04276(18) 0.51794(8) 0.82588(5) 0.0120(2) Uani 1 1 d .
H13 H -0.0573 0.4639 0.8141 0.014 Uiso 1 1 calc R
C14 C -0.0882(2) 0.61140(8) 0.81793(5) 0.0168(2) Uani 1 1 d .
H14A H -0.2155 0.6105 0.8464 0.020 Uiso 1 1 calc R
H14B H 0.0052 0.6669 0.8295 0.020 Uiso 1 1 calc R
C15 C -0.1689(2) 0.62440(9) 0.75125(5) 0.0177(3) Uani 1 1 d .
H15A H -0.2491 0.6862 0.7480 0.021 Uiso 1 1 calc R
H15B H -0.2723 0.5718 0.7410 0.021 Uiso 1 1 calc R
C16 C 0.0213(2) 0.62391(9) 0.70392(5) 0.0180(3) Uani 1 1 d .
C17 C -0.0805(2) 0.60751(9) 0.64004(6) 0.0204(3) Uani 1 1 d .
C18 C -0.0898(2) 0.49986(9) 0.62700(5) 0.0196(3) Uani 1 1 d .
H18A H -0.0057 0.4839 0.5891 0.024 Uiso 1 1 calc R
H18B H -0.2431 0.4784 0.6213 0.024 Uiso 1 1 calc R
C19 C 0.0127(2) 0.45160(9) 0.68425(5) 0.0161(2) Uani 1 1 d .
H19A H 0.1012 0.3948 0.6723 0.019 Uiso 1 1 calc R
H19B H -0.1014 0.4312 0.7141 0.019 Uiso 1 1 calc R
C20 C 0.15877(19) 0.53201(9) 0.71209(5) 0.0156(2) Uani 1 1 d .
C21 C 0.1519(3) 0.71744(10) 0.70571(6) 0.0284(3) Uani 1 1 d .
H21A H 0.0566 0.7714 0.6942 0.043 Uiso 1 1 calc R
H21B H 0.2742 0.7134 0.6764 0.043 Uiso 1 1 calc R
H21C H 0.2089 0.7277 0.7477 0.043 Uiso 1 1 calc R

loop_
_atom_site_aniso_label
_atom_site_aniso_U_11
_atom_site_aniso_U_22
_atom_site_aniso_U_33
_atom_site_aniso_U_23
_atom_site_aniso_U_13
_atom_site_aniso_U_12
O1 0.0177(4) 0.0197(4) 0.0191(4) -0.0073(3) 0.0022(4) 0.0027(4)
O2 0.0138(4) 0.0132(4) 0.0164(4) -0.0033(3) 0.0010(3) -0.0013(3)
O3 0.0246(5) 0.0435(6) 0.0176(4) -0.0086(4) 0.0017(4) 0.0141(5)
O4 0.0562(7) 0.0242(5) 0.0209(5) 0.0078(4) -0.0156(5) -0.0078(5)
O5 0.0179(4) 0.0422(6) 0.0149(4) 0.0016(4) 0.0037(4) -0.0085(4)
C1 0.0137(5) 0.0142(5) 0.0093(5) 0.0011(4) -0.0006(4) 0.0019(4)
C2 0.0180(6) 0.0155(6) 0.0187(6) -0.0049(5) -0.0017(5) -0.0038(5)
C3 0.0376(8) 0.0160(6) 0.0293(7) 0.0003(5) -0.0060(6) -0.0059(5)
C4 0.0123(5) 0.0121(5) 0.0123(5) -0.0005(4) 0.0015(4) 0.0011(4)
C5 0.0146(5) 0.0186(6) 0.0144(5) -0.0006(4) 0.0037(4) -0.0019(5)
C6 0.0224(6) 0.0237(6) 0.0133(5) 0.0010(5) 0.0043(5) -0.0053(5)
C7 0.0306(7) 0.0193(6) 0.0156(6) 0.0049(5) -0.0009(5) -0.0040(5)
C8 0.0220(6) 0.0182(6) 0.0172(6) 0.0022(5) -0.0026(5) 0.0025(5)
C9 0.0137(5) 0.0118(5) 0.0169(6) 0.0003(4) -0.0021(5) -0.0015(4)
C10 0.0165(6) 0.0145(5) 0.0201(6) -0.0032(5) -0.0030(5) 0.0037(5)
C11 0.0118(5) 0.0253(6) 0.0170(6) -0.0069(5) -0.0006(5) 0.0011(5)
C12 0.0133(5) 0.0177(5) 0.0107(5) -0.0002(4) 0.0000(4) -0.0020(4)
C13 0.0115(5) 0.0143(5) 0.0103(5) -0.0014(4) -0.0002(4) -0.0005(4)
C14 0.0186(6) 0.0174(5) 0.0145(5) -0.0014(4) -0.0013(5) 0.0040(5)
C15 0.0202(6) 0.0158(5) 0.0171(6) -0.0009(5) -0.0040(5) 0.0018(5)
C16 0.0242(6) 0.0167(6) 0.0132(5) 0.0024(4) -0.0041(5) -0.0068(5)
C17 0.0248(6) 0.0220(6) 0.0143(6) 0.0026(5) -0.0030(5) -0.0072(5)
C18 0.0239(6) 0.0212(6) 0.0138(6) -0.0006(4) -0.0031(5) -0.0041(5)
C19 0.0179(6) 0.0176(6) 0.0127(5) -0.0020(4) 0.0004(5) -0.0024(5)
C20 0.0149(5) 0.0209(6) 0.0110(5) 0.0001(4) 0.0019(5) -0.0041(5)
C21 0.0418(8) 0.0204(6) 0.0228(6) 0.0049(5) -0.0090(6) -0.0145(6)

loop_
_atom_type_symbol
_atom_type_description
_atom_type_scat_dispersion_real
_atom_type_scat_dispersion_imag
_atom_type_scat_source
C C 0.0181 0.0091 'International Tables Vol C Tables 4.2.6.8 and 6.1.1.4'
H H 0.0000 0.0000 'International Tables Vol C Tables 4.2.6.8 and 6.1.1.4'
O O 0.0492 0.0322 'International Tables Vol C Tables 4.2.6.8 and 6.1.1.4'

loop_
_geom_angle_atom_site_label_1
_geom_angle_atom_site_label_2
_geom_angle_atom_site_label_3
_geom_angle
C1 O2 C2 116.04(9)
O1 C1 O2 123.80(11)
O1 C1 C4 124.34(10)
O2 C1 C4 111.85(9)
O2 C2 C3 110.85(9)
C9 C4 C1 110.29(9)
C9 C4 C5 107.63(9)
C1 C4 C5 108.45(9)
C9 C4 C13 111.92(9)
C1 C4 C13 109.64(9)
C5 C4 C13 108.83(9)
C6 C5 C4 113.42(10)
C7 C6 C5 110.51(10)
C6 C7 C8 110.56(10)
C9 C8 C7 112.36(10)
C10 C9 C8 121.00(10)
C10 C9 C4 123.15(11)
C8 C9 C4 115.84(10)
C9 C10 C11 123.67(11)
O3 C11 C10 120.89(11)
O3 C11 C12 121.73(11)
C10 C11 C12 117.21(10)
C11 C12 C20 112.28(9)
C11 C12 C13 111.41(9)
C20 C12 C13 112.54(9)
C14 C13 C12 109.64(9)
C14 C13 C4 113.27(9)
C12 C13 C4 113.39(9)
C15 C14 C13 111.88(9)
C14 C15 C16 112.15(10)
C21 C16 C17 111.28(10)
C21 C16 C20 114.70(11)
C17 C16 C20 101.64(10)
C21 C16 C15 111.89(11)
C17 C16 C15 106.82(10)
C20 C16 C15 109.79(9)
O4 C17 C18 125.63(11)
O4 C17 C16 125.23(11)
C18 C17 C16 109.14(10)
C17 C18 C19 105.35(10)
C18 C19 C20 103.37(9)
O5 C20 C12 109.78(9)
O5 C20 C16 106.16(10)
C12 C20 C16 112.94(9)
O5 C20 C19 107.71(9)
C12 C20 C19 115.82(10)
C16 C20 C19 103.82(10)

loop_
_geom_bond_atom_site_label_1
_geom_bond_atom_site_label_2
_geom_bond_distance
O1 C1 1.2044(14)
O2 C1 1.3426(14)
O2 C2 1.4644(13)
O3 C11 1.2317(15)
O4 C17 1.2040(16)
O5 C20 1.4372(14)
C1 C4 1.5350(15)
C2 C3 1.5047(18)
C4 C9 1.5206(16)
C4 C5 1.5485(16)
C4 C13 1.5629(15)
C5 C6 1.5267(16)
C6 C7 1.5223(18)
C7 C8 1.5317(18)
C8 C9 1.5075(16)
C9 C10 1.3332(17)
C10 C11 1.4528(17)
C11 C12 1.5167(17)
C12 C20 1.5371(15)
C12 C13 1.5404(15)
C13 C14 1.5337(16)
C14 C15 1.5295(16)
C15 C16 1.5456(18)
C16 C21 1.5245(17)
C16 C17 1.5273(16)
C16 C20 1.5375(17)
C17 C18 1.5216(17)
C18 C19 1.5368(17)
C19 C20 1.5496(16)

loop_
_geom_hbond_atom_site_label_D
_geom_hbond_atom_site_label_H
_geom_hbond_atom_site_label_A
_geom_hbond_distance_DH
_geom_hbond_distance_HA
_geom_hbond_distance_DA
_geom_hbond_angle_DHA
O5 H5 O3 0.84(2) 1.98(2) 2.7129(15) 146(2)

loop_
_geom_torsion_atom_site_label_1
_geom_torsion_atom_site_label_2
_geom_torsion_atom_site_label_3
_geom_torsion_atom_site_label_4
_geom_torsion
C2 O2 C1 O1 1.72(15)
C2 O2 C1 C4 -179.03(9)
C1 O2 C2 C3 -85.38(12)
O1 C1 C4 C9 -144.36(11)
O2 C1 C4 C9 36.40(13)
O1 C1 C4 C5 -26.73(14)
O2 C1 C4 C5 154.03(9)
O1 C1 C4 C13 91.97(13)
O2 C1 C4 C13 -87.27(11)
C9 C4 C5 C6 54.01(12)
C1 C4 C5 C6 -65.30(12)
C13 C4 C5 C6 175.49(9)
C4 C5 C6 C7 -58.39(13)
C5 C6 C7 C8 55.48(13)
C6 C7 C8 C9 -52.42(14)
C7 C8 C9 C10 -126.27(12)
C7 C8 C9 C4 52.32(14)
C1 C4 C9 C10 -114.49(12)
C5 C4 C9 C10 127.38(12)
C13 C4 C9 C10 7.85(16)
C1 C4 C9 C8 66.97(13)
C5 C4 C9 C8 -51.16(12)
C13 C4 C9 C8 -170.70(9)
C8 C9 C10 C11 -170.81(11)
C4 C9 C10 C11 10.72(19)
C9 C10 C11 O3 178.43(12)
C9 C10 C11 C12 3.01(18)
O3 C11 C12 C20 23.68(16)
C10 C11 C12 C20 -160.94(10)
O3 C11 C12 C13 150.96(12)
C10 C11 C12 C13 -33.66(14)
C11 C12 C13 C14 178.84(9)
C20 C12 C13 C14 -54.03(12)
C11 C12 C13 C4 51.15(12)
C20 C12 C13 C4 178.28(9)
C9 C4 C13 C14 -164.30(9)
C1 C4 C13 C14 -41.59(13)
C5 C4 C13 C14 76.87(11)
C9 C4 C13 C12 -38.53(13)
C1 C4 C13 C12 84.18(11)
C5 C4 C13 C12 -157.36(9)
C12 C13 C14 C15 55.93(13)
C4 C13 C14 C15 -176.32(10)
C13 C14 C15 C16 -57.46(13)
C14 C15 C16 C21 -74.29(13)
C14 C15 C16 C17 163.70(10)
C14 C15 C16 C20 54.26(13)
C21 C16 C17 O4 -32.2(2)
C20 C16 C17 O4 -154.80(14)
C15 C16 C17 O4 90.15(16)
C21 C16 C17 C18 147.40(12)
C20 C16 C17 C18 24.84(13)
C15 C16 C17 C18 -90.21(13)
O4 C17 C18 C19 178.72(14)
C16 C17 C18 C19 -0.92(15)
C17 C18 C19 C20 -23.34(13)
C11 C12 C20 O5 -61.28(13)
C13 C12 C20 O5 172.05(10)
C11 C12 C20 C16 -179.53(10)
C13 C12 C20 C16 53.80(13)
C11 C12 C20 C19 60.94(14)
C13 C12 C20 C19 -65.73(13)
C21 C16 C20 O5 -45.80(13)
C17 C16 C20 O5 74.38(11)
C15 C16 C20 O5 -172.79(9)
C21 C16 C20 C12 74.55(13)
C17 C16 C20 C12 -165.28(9)
C15 C16 C20 C12 -52.45(13)
C21 C16 C20 C19 -159.21(10)
C17 C16 C20 C19 -39.04(11)
C15 C16 C20 C19 73.79(11)
C18 C19 C20 O5 -73.00(12)
C18 C19 C20 C12 163.69(10)
C18 C19 C20 C16 39.29(12)
